data_4120407
loop_
_publ_author_name
'Daniel L. M. Suess'
'Jonas C. Peters'

_publ_section_title
;
 A CO-Derived Iron Dicarbyne That Releases Olefin upon Hydrogenation
;
_journal_name_full 'Journal of the American Chemical Society'
_journal_page_first 12580
_journal_page_last 12583
_journal_paper_doi 10.1021/ja406874k
_journal_volume 135
_journal_year 2013
_chemical_formula_sum 'C92 H129 B Fe K2 O23 P2'
_chemical_formula_weight 1809.76
_chemical_name_systematic
;
 ?
;
_space_group_IT_number 2
_symmetry_cell_setting triclinic
_symmetry_space_group_name_Hall '-P 1'
_symmetry_space_group_name_H-M 'P -1'
_atom_sites_solution_hydrogens geom
_atom_sites_solution_primary direct
_atom_sites_solution_secondary difmap
_audit_creation_method SHELXL-97
_cell_angle_alpha 96.728(4)
_cell_angle_beta 96.954(2)
_cell_angle_gamma 115.227(2)
_cell_formula_units_Z 2
_cell_length_a 14.3954(14)
_cell_length_b 14.7510(12)
_cell_length_c 24.5846(14)
_cell_measurement_reflns_used 9640
_cell_measurement_temperature 100(2)
_cell_measurement_theta_max 37.65
_cell_measurement_theta_min 2.55
_cell_volume 4604.3(6)
_computing_cell_refinement 'SAINT V7.68A (Bruker-AXS, 2007)'
_computing_data_collection 'APEX2 v2010.7-0 (Bruker-AXS, 2007)'
_computing_data_reduction 'SAINT V7.68A (Bruker-AXS, 2007)'
_computing_molecular_graphics 'Bruker SHELXTL'
_computing_publication_material 'Bruker SHELXTL'
_computing_structure_refinement 'SHELXL-97 (Sheldrick, 2008)'
_computing_structure_solution 'SHELXS-97 (Sheldrick, 2008)'
_diffrn_ambient_temperature 100(2)
_diffrn_detector_area_resol_mean 8.33
_diffrn_measured_fraction_theta_full 1.000
_diffrn_measured_fraction_theta_max 0.956
_diffrn_measurement_device_type 'Bruker KAPPA APEX II'
_diffrn_measurement_method '\w and \f scans'
_diffrn_radiation_monochromator graphite
_diffrn_radiation_source 'fine-focus sealed tube'
_diffrn_radiation_type MoK\a
_diffrn_radiation_wavelength 0.71073
_diffrn_reflns_av_R_equivalents 0.0551
_diffrn_reflns_av_sigmaI/netI 0.0583
_diffrn_reflns_limit_h_max 27
_diffrn_reflns_limit_h_min -27
_diffrn_reflns_limit_k_max 27
_diffrn_reflns_limit_k_min -28
_diffrn_reflns_limit_l_max 46
_diffrn_reflns_limit_l_min -46
_diffrn_reflns_number 340219
_diffrn_reflns_theta_full 25.00
_diffrn_reflns_theta_max 42.89
_diffrn_reflns_theta_min 1.66
_exptl_absorpt_coefficient_mu 0.361
_exptl_absorpt_correction_T_max 0.9314
_exptl_absorpt_correction_T_min 0.8995
_exptl_absorpt_correction_type multi-scan
_exptl_absorpt_process_details none
_exptl_crystal_colour brown
_exptl_crystal_density_diffrn 1.305
_exptl_crystal_description block
_exptl_crystal_F_000 1928
_exptl_crystal_size_max 0.30
_exptl_crystal_size_mid 0.30
_exptl_crystal_size_min 0.20
_refine_diff_density_max 1.257
_refine_diff_density_min -1.146
_refine_diff_density_rms 0.084
_refine_ls_extinction_method none
_refine_ls_goodness_of_fit_ref 1.021
_refine_ls_hydrogen_treatment constr
_refine_ls_matrix_type full
_refine_ls_number_parameters 1098
_refine_ls_number_reflns 64746
_refine_ls_number_restraints 0
_refine_ls_restrained_S_all 1.021
_refine_ls_R_factor_all 0.0857
_refine_ls_R_factor_gt 0.0472
_refine_ls_shift/su_max 0.003
_refine_ls_shift/su_mean 0.000
_refine_ls_structure_factor_coef Fsqd
_refine_ls_weighting_details 'calc w=1/[\s^2^(Fo^2^)+(0.0545P)^2^+1.1186P] where P=(Fo^2^+2Fc^2^)/3'
_refine_ls_weighting_scheme calc
_refine_ls_wR_factor_gt 0.1091
_refine_ls_wR_factor_ref 0.1242
_reflns_number_gt 44074
_reflns_number_total 64746
_reflns_threshold_expression >2sigma(I)
_cod_data_source_file ja406874k_si_002_5.cif
_cod_data_source_block dlms104
_cod_original_formula_sum 'C46 H64.50 B0.50 Fe0.50 K O11.50 P'
_cod_database_code 4120407

loop_
_symmetry_equiv_pos_as_xyz
'x, y, z'
'-x, -y, -z'

loop_
_atom_site_label
_atom_site_type_symbol
_atom_site_fract_x
_atom_site_fract_y
_atom_site_fract_z
_atom_site_U_iso_or_equiv
_atom_site_adp_type
_atom_site_occupancy
_atom_site_symmetry_multiplicity
_atom_site_calc_flag
_atom_site_refinement_flags
Fe1 Fe 0.885142(9) 0.506791(9) 0.719461(5) 0.00841(2) Uani 1 1 d .
K1 K 0.667520(14) 0.807511(13) 0.969095(8) 0.01177(3) Uani 1 1 d .
P2 P 0.899371(16) 0.427690(15) 0.785884(9) 0.00875(3) Uani 1 1 d .
K2 K 0.645887(14) 0.857070(13) 0.596786(8) 0.01338(3) Uani 1 1 d .
P1 P 0.986293(16) 0.530581(16) 0.658936(9) 0.00990(4) Uani 1 1 d .
C2 C 0.76722(7) 0.42017(7) 0.67750(4) 0.01471(14) Uani 1 1 d .
O7 O 0.54402(5) 0.63476(5) 1.02267(3) 0.01592(12) Uani 1 1 d .
O12 O 0.68881(5) 0.97564(5) 1.05501(3) 0.01384(11) Uani 1 1 d .
O17 O 0.69258(6) 0.68922(5) 0.56772(3) 0.01783(12) Uani 1 1 d .
O13 O 0.83282(6) 0.86026(5) 0.55963(3) 0.01981(13) Uani 1 1 d .
O22 O 0.57428(6) 0.83852(5) 0.47997(3) 0.02038(14) Uani 1 1 d .
O11 O 0.85841(5) 0.98502(5) 1.01102(3) 0.01433(11) Uani 1 1 d .
O21 O 0.45619(5) 0.68900(5) 0.53291(3) 0.01692(12) Uani 1 1 d .
O5 O 0.83526(5) 0.75541(5) 0.97995(3) 0.01685(12) Uani 1 1 d .
O3 O 0.51859(5) 0.59931(5) 0.91748(3) 0.01510(11) Uani 1 1 d .
O18 O 0.65898(6) 1.01629(5) 0.53607(3) 0.02010(14) Uani 1 1 d .
O6 O 0.74197(5) 0.77689(5) 1.07614(3) 0.01487(11) Uani 1 1 d .
O19 O 0.62738(6) 1.03486(5) 0.64427(3) 0.01936(13) Uani 1 1 d .
O8 O 0.51635(5) 0.88751(5) 0.98706(3) 0.01462(11) Uani 1 1 d .
O9 O 0.52570(5) 0.82181(5) 0.88034(3) 0.01453(11) Uani 1 1 d .
O4 O 0.69266(5) 0.70275(5) 0.87430(3) 0.01583(12) Uani 1 1 d .
O16 O 0.58772(6) 0.69028(5) 0.65277(3) 0.01814(12) Uani 1 1 d .
O1 O 0.78798(6) 0.63737(6) 0.75055(3) 0.02165(14) Uani 1 1 d .
O10 O 0.74994(5) 0.94920(5) 0.89811(3) 0.01711(12) Uani 1 1 d .
O15 O 0.73968(6) 0.89962(5) 0.70937(3) 0.01816(12) Uani 1 1 d .
O20 O 0.45553(6) 0.83610(5) 0.62202(3) 0.02005(13) Uani 1 1 d .
O14 O 0.85514(6) 1.02385(5) 0.63370(3) 0.01857(13) Uani 1 1 d .
C20 C 1.20278(7) 0.56420(7) 0.66887(4) 0.01493(14) Uani 1 1 d .
H20 H 1.1892 0.5350 0.6305 0.018 Uiso 1 1 calc R
O2 O 0.68238(6) 0.36658(7) 0.64981(3) 0.02681(17) Uani 1 1 d .
C47 C 0.60392(6) 0.93183(6) 1.07940(4) 0.01197(13) Uani 1 1 d .
C33 C 0.44330(6) 0.60356(6) 0.99586(4) 0.01277(13) Uani 1 1 d .
C35 C 0.33264(7) 0.55908(7) 0.90477(4) 0.01489(14) Uani 1 1 d .
H35 H 0.3237 0.5486 0.8652 0.018 Uiso 1 1 calc R
C21 C 1.00207(7) 0.63705(7) 0.61912(4) 0.01499(14) Uani 1 1 d .
H21 H 1.0503 0.7013 0.6461 0.018 Uiso 1 1 calc R
C19 C 1.30198(7) 0.59700(8) 0.70126(4) 0.01797(16) Uani 1 1 d .
H19 H 1.3559 0.5899 0.6852 0.022 Uiso 1 1 calc R
C81 C 0.69868(9) 1.11469(7) 0.57077(5) 0.02072(18) Uani 1 1 d .
H81A H 0.7024 1.1666 0.5479 0.025 Uiso 1 1 calc R
H81B H 0.7696 1.1348 0.5920 0.025 Uiso 1 1 calc R
C34 C 0.42981(6) 0.58627(6) 0.93707(4) 0.01274(13) Uani 1 1 d .
C11 C 1.06905(7) 0.37940(7) 0.77962(5) 0.01835(16) Uani 1 1 d .
H11A H 1.1116 0.4255 0.8147 0.028 Uiso 1 1 calc R
H11B H 1.0779 0.4180 0.7492 0.028 Uiso 1 1 calc R
H11C H 1.0915 0.3260 0.7716 0.028 Uiso 1 1 calc R
C76 C 0.69957(7) 1.00652(7) 0.48965(4) 0.01700(16) Uani 1 1 d .
C4 C 1.04615(6) 0.61610(6) 0.83855(3) 0.01005(12) Uani 1 1 d .
C56 C 0.67781(8) 0.96189(8) 0.85838(4) 0.01844(16) Uani 1 1 d .
H56A H 0.7109 0.9873 0.8267 0.022 Uiso 1 1 calc R
H56B H 0.6567 1.0123 0.8759 0.022 Uiso 1 1 calc R
C57 C 0.83811(8) 1.04314(7) 0.92304(5) 0.02005(17) Uani 1 1 d .
H57A H 0.8150 1.0914 0.9412 0.024 Uiso 1 1 calc R
H57B H 0.8772 1.0740 0.8942 0.024 Uiso 1 1 calc R
C39 C 0.51352(7) 0.58549(7) 0.85846(4) 0.01515(14) Uani 1 1 d .
H39A H 0.4960 0.6363 0.8428 0.018 Uiso 1 1 calc R
H39B H 0.4597 0.5163 0.8401 0.018 Uiso 1 1 calc R
C15 C 1.12324(6) 0.57417(6) 0.69268(3) 0.01083(12) Uani 1 1 d .
C50 C 0.41817(7) 0.83804(7) 1.11803(4) 0.01798(16) Uani 1 1 d .
H50 H 0.3550 0.8060 1.1315 0.022 Uiso 1 1 calc R
C41 C 0.79941(7) 0.71939(8) 0.88013(5) 0.01997(17) Uani 1 1 d .
H41A H 0.8448 0.7924 0.8809 0.024 Uiso 1 1 calc R
H41B H 0.8069 0.6792 0.8472 0.024 Uiso 1 1 calc R
C37 C 0.26079(7) 0.56139(7) 0.98838(4) 0.01723(16) Uani 1 1 d .
H37 H 0.2026 0.5517 1.0058 0.021 Uiso 1 1 calc R
C6 C 1.10285(7) 0.67800(6) 0.93993(4) 0.01363(14) Uani 1 1 d .
H6 H 1.1469 0.7315 0.9703 0.016 Uiso 1 1 calc R
C85 C 0.36113(7) 0.75864(8) 0.58799(5) 0.02066(18) Uani 1 1 d .
H85A H 0.3400 0.7850 0.5559 0.025 Uiso 1 1 calc R
H85B H 0.3045 0.7383 0.6099 0.025 Uiso 1 1 calc R
C3 C 0.97823(6) 0.52080(6) 0.84999(3) 0.01000(12) Uani 1 1 d .
C44 C 0.84743(7) 0.79179(7) 1.07852(4) 0.01751(16) Uani 1 1 d .
H44A H 0.8719 0.7768 1.1142 0.021 Uiso 1 1 calc R
H44B H 0.8927 0.8642 1.0778 0.021 Uiso 1 1 calc R
C48 C 0.50745(6) 0.88346(6) 1.04141(4) 0.01212(13) Uani 1 1 d .
C73 C 0.61824(9) 0.61100(8) 0.63991(5) 0.02183(18) Uani 1 1 d .
H73A H 0.5684 0.5473 0.6499 0.026 Uiso 1 1 calc R
H73B H 0.6888 0.6307 0.6616 0.026 Uiso 1 1 calc R
C17 C 1.24161(7) 0.65057(7) 0.78078(4) 0.01450(14) Uani 1 1 d .
H17 H 1.2562 0.6808 0.8191 0.017 Uiso 1 1 calc R
C88 C 0.51136(7) 0.73706(7) 0.44885(4) 0.01687(15) Uani 1 1 d .
H88A H 0.5513 0.6966 0.4496 0.020 Uiso 1 1 calc R
H88B H 0.4880 0.7386 0.4095 0.020 Uiso 1 1 calc R
C12 C 0.77464(6) 0.35032(6) 0.80988(4) 0.01240(13) Uani 1 1 d .
H12 H 0.7927 0.3274 0.8446 0.015 Uiso 1 1 calc R
C38 C 0.35887(7) 0.58996(7) 1.02129(4) 0.01549(15) Uani 1 1 d .
H38 H 0.3674 0.5999 1.0608 0.019 Uiso 1 1 calc R
C8 C 0.97082(7) 0.50610(6) 0.90495(4) 0.01280(13) Uani 1 1 d .
H8 H 0.9241 0.4415 0.9116 0.015 Uiso 1 1 calc R
C60 C 0.79006(6) 1.01884(6) 1.09037(4) 0.01357(14) Uani 1 1 d .
H60A H 0.8023 0.9654 1.1063 0.016 Uiso 1 1 calc R
H60B H 0.7964 1.0718 1.1213 0.016 Uiso 1 1 calc R
C51 C 0.51275(8) 0.88554(8) 1.15510(4) 0.01892(17) Uani 1 1 d .
H51 H 0.5140 0.8862 1.1939 0.023 Uiso 1 1 calc R
C42 C 0.83578(8) 0.68981(8) 0.93227(5) 0.02054(18) Uani 1 1 d .
H42A H 0.7887 0.6179 0.9331 0.025 Uiso 1 1 calc R
H42B H 0.9073 0.6965 0.9328 0.025 Uiso 1 1 calc R
C59 C 0.86689(7) 1.06489(6) 1.05329(4) 0.01623(15) Uani 1 1 d .
H59A H 0.8515 1.1155 1.0359 0.019 Uiso 1 1 calc R
H59B H 0.9389 1.1002 1.0755 0.019 Uiso 1 1 calc R
C26 C 0.86288(7) 0.38810(8) 0.56143(4) 0.01952(17) Uani 1 1 d .
H26A H 0.8536 0.3316 0.5325 0.029 Uiso 1 1 calc R
H26B H 0.8631 0.4446 0.5440 0.029 Uiso 1 1 calc R
H26C H 0.8053 0.3649 0.5820 0.029 Uiso 1 1 calc R
C49 C 0.41484(7) 0.83679(7) 1.06070(4) 0.01480(14) Uani 1 1 d .
H49 H 0.3498 0.8043 1.0353 0.018 Uiso 1 1 calc R
C75 C 0.65115(7) 0.90676(7) 0.45776(4) 0.01679(15) Uani 1 1 d .
C27 C 1.06913(6) 0.75245(6) 0.77204(4) 0.01198(13) Uani 1 1 d .
C86 C 0.37840(7) 0.66747(7) 0.56728(5) 0.01917(17) Uani 1 1 d .
H86A H 0.3997 0.6423 0.5998 0.023 Uiso 1 1 calc R
H86B H 0.3114 0.6123 0.5457 0.023 Uiso 1 1 calc R
C28 C 1.01375(7) 0.79740(7) 0.79909(4) 0.01533(15) Uani 1 1 d .
H28 H 0.9646 0.7583 0.8198 0.018 Uiso 1 1 calc R
C46 C 0.56712(7) 0.66365(7) 1.08197(4) 0.01595(15) Uani 1 1 d .
H46A H 0.5236 0.6063 1.0991 0.019 Uiso 1 1 calc R
H46B H 0.5535 0.7227 1.0936 0.019 Uiso 1 1 calc R
C71 C 0.72393(8) 0.80943(8) 0.73142(4) 0.01998(17) Uani 1 1 d .
H71A H 0.7397 0.8259 0.7727 0.024 Uiso 1 1 calc R
H71B H 0.7713 0.7821 0.7188 0.024 Uiso 1 1 calc R
C67 C 0.91719(8) 0.95771(7) 0.56115(5) 0.02020(18) Uani 1 1 d .
H67A H 0.8959 0.9948 0.5351 0.024 Uiso 1 1 calc R
H67B H 0.9781 0.9502 0.5505 0.024 Uiso 1 1 calc R
C31 C 1.15971(9) 0.91757(7) 0.74248(5) 0.0233(2) Uani 1 1 d .
H31 H 1.2108 0.9584 0.7232 0.028 Uiso 1 1 calc R
C40 C 0.62022(7) 0.59985(7) 0.85007(4) 0.01592(15) Uani 1 1 d .
H40A H 0.6393 0.5521 0.8683 0.019 Uiso 1 1 calc R
H40B H 0.6210 0.5862 0.8098 0.019 Uiso 1 1 calc R
C53 C 0.42300(6) 0.84289(6) 0.94511(4) 0.01345(13) Uani 1 1 d .
H53A H 0.3748 0.8722 0.9536 0.016 Uiso 1 1 calc R
H53B H 0.3865 0.7681 0.9427 0.016 Uiso 1 1 calc R
C36 C 0.24775(7) 0.54712(7) 0.93083(4) 0.01674(16) Uani 1 1 d .
H36 H 0.1812 0.5292 0.9089 0.020 Uiso 1 1 calc R
C83 C 0.54717(9) 1.00425(8) 0.67646(5) 0.0241(2) Uani 1 1 d .
H83A H 0.5387 1.0647 0.6920 0.029 Uiso 1 1 calc R
H83B H 0.5689 0.9775 0.7082 0.029 Uiso 1 1 calc R
C54 C 0.45902(7) 0.86808(7) 0.89135(4) 0.01455(14) Uani 1 1 d .
H54A H 0.3980 0.8418 0.8604 0.017 Uiso 1 1 calc R
H54B H 0.4975 0.9430 0.8946 0.017 Uiso 1 1 calc R
C32 C 1.14459(7) 0.81800(7) 0.74474(4) 0.01650(15) Uani 1 1 d .
H32 H 1.1868 0.7934 0.7272 0.020 Uiso 1 1 calc R
C23 C 1.05512(8) 0.63955(8) 0.56867(4) 0.02030(18) Uani 1 1 d .
H23A H 1.0086 0.5817 0.5389 0.030 Uiso 1 1 calc R
H23B H 1.1206 0.6351 0.5795 0.030 Uiso 1 1 calc R
H23C H 1.0702 0.7035 0.5553 0.030 Uiso 1 1 calc R
C5 C 1.10996(7) 0.69244(6) 0.88528(4) 0.01255(13) Uani 1 1 d .
H5 H 1.1597 0.7562 0.8793 0.015 Uiso 1 1 calc R
C14 C 0.70344(7) 0.25565(7) 0.76532(4) 0.01830(17) Uani 1 1 d .
H14A H 0.6370 0.2186 0.7773 0.027 Uiso 1 1 calc R
H14B H 0.7377 0.2112 0.7602 0.027 Uiso 1 1 calc R
H14C H 0.6901 0.2767 0.7300 0.027 Uiso 1 1 calc R
C1 C 0.83452(7) 0.58972(6) 0.73909(4) 0.01272(13) Uani 1 1 d .
C55 C 0.58275(8) 0.85964(8) 0.83775(4) 0.01756(16) Uani 1 1 d .
H55A H 0.5357 0.8664 0.8073 0.021 Uiso 1 1 calc R
H55B H 0.6057 0.8094 0.8220 0.021 Uiso 1 1 calc R
C7 C 1.03143(7) 0.58540(7) 0.95007(4) 0.01385(14) Uani 1 1 d .
H7 H 1.0239 0.5761 0.9872 0.017 Uiso 1 1 calc R
C79 C 0.76392(10) 0.96400(9) 0.39163(5) 0.0269(2) Uani 1 1 d .
H79 H 0.7858 0.9499 0.3581 0.032 Uiso 1 1 calc R
C18 C 1.32085(7) 0.64012(8) 0.75726(4) 0.01760(16) Uani 1 1 d .
H18 H 1.3880 0.6626 0.7796 0.021 Uiso 1 1 calc R
C58 C 0.90759(7) 1.02212(8) 0.96590(4) 0.01857(17) Uani 1 1 d .
H58A H 0.9272 0.9712 0.9474 0.022 Uiso 1 1 calc R
H58B H 0.9726 1.0858 0.9808 0.022 Uiso 1 1 calc R
C87 C 0.41919(7) 0.69216(7) 0.47710(4) 0.01770(16) Uani 1 1 d .
H87A H 0.3812 0.7345 0.4772 0.021 Uiso 1 1 calc R
H87B H 0.3705 0.6224 0.4568 0.021 Uiso 1 1 calc R
C68 C 0.94434(8) 1.01439(8) 0.62052(5) 0.02218(19) Uani 1 1 d .
H68A H 0.9650 0.9765 0.6463 0.027 Uiso 1 1 calc R
H68B H 1.0037 1.0828 0.6245 0.027 Uiso 1 1 calc R
C52 C 0.60682(7) 0.93271(7) 1.13601(4) 0.01553(15) Uani 1 1 d .
H52 H 0.6717 0.9649 1.1616 0.019 Uiso 1 1 calc R
C66 C 0.68968(8) 0.60810(8) 0.47442(5) 0.02187(18) Uani 1 1 d .
H66 H 0.6359 0.5440 0.4772 0.026 Uiso 1 1 calc R
C61 C 0.72614(7) 0.69023(7) 0.51817(4) 0.01630(15) Uani 1 1 d .
C45 C 0.68136(7) 0.69137(7) 1.09945(4) 0.01930(17) Uani 1 1 d .
H45A H 0.7014 0.7084 1.1407 0.023 Uiso 1 1 calc R
H45B H 0.6946 0.6328 1.0862 0.023 Uiso 1 1 calc R
C84 C 0.44294(8) 0.92355(8) 0.64333(5) 0.0247(2) Uani 1 1 d .
H84A H 0.3900 0.9050 0.6676 0.030 Uiso 1 1 calc R
H84B H 0.4187 0.9500 0.6122 0.030 Uiso 1 1 calc R
C78 C 0.81188(9) 1.06160(9) 0.42288(5) 0.0265(2) Uani 1 1 d .
H78 H 0.8665 1.1142 0.4107 0.032 Uiso 1 1 calc R
C70 C 0.84573(8) 0.97517(8) 0.72557(4) 0.02010(17) Uani 1 1 d .
H70A H 0.8930 0.9438 0.7192 0.024 Uiso 1 1 calc R
H70B H 0.8607 1.0044 0.7658 0.024 Uiso 1 1 calc R
C43 C 0.85863(8) 0.72497(7) 1.03070(5) 0.01959(17) Uani 1 1 d .
H43A H 0.9309 0.7322 1.0361 0.024 Uiso 1 1 calc R
H43B H 0.8100 0.6525 1.0293 0.024 Uiso 1 1 calc R
C13 C 0.71846(7) 0.41526(7) 0.82334(4) 0.01723(16) Uani 1 1 d .
H13A H 0.7033 0.4411 0.7901 0.026 Uiso 1 1 calc R
H13B H 0.7632 0.4728 0.8537 0.026 Uiso 1 1 calc R
H13C H 0.6529 0.3735 0.8349 0.026 Uiso 1 1 calc R
C63 C 0.84791(9) 0.79644(9) 0.46595(5) 0.02373(19) Uani 1 1 d .
H63 H 0.9019 0.8603 0.4630 0.028 Uiso 1 1 calc R
C24 C 0.96699(7) 0.42434(7) 0.60169(4) 0.01483(14) Uani 1 1 d .
H24 H 1.0251 0.4503 0.5804 0.018 Uiso 1 1 calc R
C62 C 0.80526(7) 0.78543(7) 0.51376(4) 0.01696(15) Uani 1 1 d .
C69 C 0.86463(8) 1.05860(7) 0.69179(5) 0.02062(18) Uani 1 1 d .
H69A H 0.8138 1.0863 0.6965 0.025 Uiso 1 1 calc R
H69B H 0.9357 1.1148 0.7064 0.025 Uiso 1 1 calc R
C72 C 0.61126(9) 0.73078(8) 0.71117(4) 0.02082(18) Uani 1 1 d .
H72A H 0.5963 0.6742 0.7320 0.025 Uiso 1 1 calc R
H72B H 0.5649 0.7624 0.7194 0.025 Uiso 1 1 calc R
C30 C 1.10086(9) 0.95739(7) 0.76814(5) 0.0247(2) Uani 1 1 d .
H30 H 1.1102 1.0246 0.7662 0.030 Uiso 1 1 calc R
C82 C 0.62375(9) 1.10543(8) 0.60977(5) 0.02355(19) Uani 1 1 d .
H82A H 0.6440 1.1728 0.6331 0.028 Uiso 1 1 calc R
H82B H 0.5520 1.0805 0.5883 0.028 Uiso 1 1 calc R
C77 C 0.78042(8) 1.08350(8) 0.47241(5) 0.02172(19) Uani 1 1 d .
H77 H 0.8141 1.1505 0.4941 0.026 Uiso 1 1 calc R
C29 C 1.02751(9) 0.89611(7) 0.79695(5) 0.02105(18) Uani 1 1 d .
H29 H 0.9868 0.9219 0.8152 0.025 Uiso 1 1 calc R
C25 C 0.97011(8) 0.33486(7) 0.62641(5) 0.02073(18) Uani 1 1 d .
H25A H 0.9146 0.3098 0.6482 0.031 Uiso 1 1 calc R
H25B H 1.0382 0.3577 0.6507 0.031 Uiso 1 1 calc R
H25C H 0.9596 0.2799 0.5962 0.031 Uiso 1 1 calc R
C74 C 0.61895(8) 0.59442(7) 0.57860(5) 0.01927(17) Uani 1 1 d .
H74A H 0.6401 0.5400 0.5684 0.023 Uiso 1 1 calc R
H74B H 0.5485 0.5741 0.5567 0.023 Uiso 1 1 calc R
C16 C 1.14068(6) 0.61760(6) 0.74938(3) 0.01078(12) Uani 1 1 d .
C22 C 0.90054(9) 0.64635(10) 0.60426(5) 0.0259(2) Uani 1 1 d .
H22A H 0.9163 0.7120 0.5928 0.039 Uiso 1 1 calc R
H22B H 0.8671 0.6424 0.6369 0.039 Uiso 1 1 calc R
H22C H 0.8532 0.5907 0.5736 0.039 Uiso 1 1 calc R
C80 C 0.68320(9) 0.88568(8) 0.40902(5) 0.02224(19) Uani 1 1 d .
H80 H 0.6507 0.8185 0.3875 0.027 Uiso 1 1 calc R
C64 C 0.81116(11) 0.71308(10) 0.42201(5) 0.0290(2) Uani 1 1 d .
H64 H 0.8404 0.7205 0.3892 0.035 Uiso 1 1 calc R
B1 B 1.04897(7) 0.63545(7) 0.77457(4) 0.01044(14) Uani 1 1 d .
C65 C 0.73261(10) 0.62008(10) 0.42605(5) 0.0279(2) Uani 1 1 d .
H65 H 0.7076 0.5640 0.3959 0.033 Uiso 1 1 calc R
C10 C 0.94097(9) 0.26977(8) 0.83225(5) 0.02305(19) Uani 1 1 d .
H10A H 0.9710 0.2219 0.8261 0.035 Uiso 1 1 calc R
H10B H 0.8665 0.2318 0.8331 0.035 Uiso 1 1 calc R
H10C H 0.9772 0.3168 0.8679 0.035 Uiso 1 1 calc R
C9 C 0.95388(7) 0.33055(6) 0.78485(4) 0.01375(14) Uani 1 1 d .
H9 H 0.9154 0.2791 0.7497 0.017 Uiso 1 1 calc R
O23 O 0.57540(10) 0.55957(10) 0.26860(6) 0.0516(3) Uani 1 1 d .
C92 C 0.69582(18) 0.73384(14) 0.27069(8) 0.0541(5) Uani 1 1 d .
H92A H 0.7323 0.7699 0.2424 0.065 Uiso 1 1 calc R
H92B H 0.7344 0.7731 0.3084 0.065 Uiso 1 1 calc R
C89 C 0.52768(14) 0.62214(14) 0.28667(8) 0.0461(4) Uani 1 1 d .
H89A H 0.5413 0.6399 0.3279 0.055 Uiso 1 1 calc R
H89B H 0.4512 0.5874 0.2727 0.055 Uiso 1 1 calc R
C91 C 0.68317(12) 0.62674(12) 0.26361(6) 0.0388(3) Uani 1 1 d .
H91A H 0.6963 0.6065 0.2266 0.047 Uiso 1 1 calc R
H91B H 0.7337 0.6215 0.2927 0.047 Uiso 1 1 calc R
C90 C 0.57899(16) 0.71529(16) 0.26174(8) 0.0532(4) Uani 1 1 d .
H90A H 0.5722 0.7740 0.2815 0.064 Uiso 1 1 calc R
H90B H 0.5489 0.7025 0.2216 0.064 Uiso 1 1 calc R

loop_
_atom_site_aniso_label
_atom_site_aniso_U_11
_atom_site_aniso_U_22
_atom_site_aniso_U_33
_atom_site_aniso_U_23
_atom_site_aniso_U_13
_atom_site_aniso_U_12
Fe1 0.00774(4) 0.00991(4) 0.00639(5) 0.00108(3) 0.00082(3) 0.00311(3)
K1 0.01198(6) 0.01086(6) 0.01296(7) 0.00171(5) 0.00222(5) 0.00573(5)
P2 0.00902(7) 0.00840(7) 0.00786(8) 0.00122(6) 0.00130(6) 0.00316(6)
K2 0.01335(7) 0.01281(6) 0.01313(8) 0.00214(5) 0.00048(5) 0.00564(5)
P1 0.00848(7) 0.01210(8) 0.00711(8) 0.00088(6) 0.00123(6) 0.00303(6)
C2 0.0118(3) 0.0182(3) 0.0099(3) 0.0013(3) 0.0015(2) 0.0034(3)
O7 0.0115(2) 0.0206(3) 0.0126(3) 0.0005(2) -0.0002(2) 0.0057(2)
O12 0.0102(2) 0.0174(3) 0.0126(3) 0.0022(2) 0.0025(2) 0.0050(2)
O17 0.0188(3) 0.0138(3) 0.0181(3) -0.0006(2) 0.0059(2) 0.0050(2)
O13 0.0208(3) 0.0154(3) 0.0186(3) 0.0005(2) 0.0072(3) 0.0036(2)
O22 0.0222(3) 0.0138(3) 0.0145(3) -0.0003(2) 0.0025(2) -0.0009(2)
O11 0.0136(2) 0.0120(2) 0.0166(3) 0.0015(2) 0.0054(2) 0.0046(2)
O21 0.0141(3) 0.0178(3) 0.0172(3) 0.0045(2) 0.0001(2) 0.0060(2)
O5 0.0178(3) 0.0160(3) 0.0183(3) 0.0001(2) 0.0011(2) 0.0104(2)
O3 0.0121(2) 0.0203(3) 0.0123(3) -0.0006(2) 0.0011(2) 0.0080(2)
O18 0.0249(3) 0.0120(3) 0.0174(3) 0.0006(2) 0.0042(3) 0.0032(2)
O6 0.0127(2) 0.0123(2) 0.0180(3) 0.0047(2) 0.0010(2) 0.0041(2)
O19 0.0198(3) 0.0177(3) 0.0204(3) 0.0027(2) 0.0027(3) 0.0088(2)
O8 0.0107(2) 0.0204(3) 0.0112(3) 0.0011(2) 0.0017(2) 0.0061(2)
O9 0.0175(3) 0.0153(3) 0.0139(3) 0.0022(2) 0.0045(2) 0.0099(2)
O4 0.0151(3) 0.0145(3) 0.0175(3) 0.0000(2) 0.0040(2) 0.0068(2)
O16 0.0223(3) 0.0189(3) 0.0152(3) 0.0045(2) 0.0042(2) 0.0105(2)
O1 0.0251(3) 0.0257(3) 0.0209(4) 0.0018(3) 0.0020(3) 0.0188(3)
O10 0.0165(3) 0.0156(3) 0.0188(3) 0.0049(2) 0.0025(2) 0.0065(2)
O15 0.0184(3) 0.0181(3) 0.0176(3) 0.0026(2) -0.0012(2) 0.0092(2)
O20 0.0147(3) 0.0177(3) 0.0250(4) -0.0003(3) 0.0025(3) 0.0061(2)
O14 0.0175(3) 0.0168(3) 0.0190(3) 0.0011(2) 0.0008(2) 0.0067(2)
C20 0.0116(3) 0.0195(4) 0.0131(4) 0.0015(3) 0.0032(3) 0.0066(3)
O2 0.0135(3) 0.0350(4) 0.0162(3) 0.0002(3) -0.0035(2) -0.0009(3)
C47 0.0117(3) 0.0113(3) 0.0137(3) 0.0024(2) 0.0038(3) 0.0055(2)
C33 0.0106(3) 0.0110(3) 0.0152(4) 0.0018(2) 0.0007(3) 0.0041(2)
C35 0.0130(3) 0.0134(3) 0.0168(4) -0.0002(3) -0.0005(3) 0.0062(3)
C21 0.0155(3) 0.0182(3) 0.0107(3) 0.0050(3) 0.0024(3) 0.0064(3)
C19 0.0120(3) 0.0246(4) 0.0180(4) 0.0040(3) 0.0042(3) 0.0086(3)
C81 0.0255(4) 0.0110(3) 0.0226(5) 0.0017(3) 0.0009(4) 0.0067(3)
C34 0.0112(3) 0.0105(3) 0.0159(4) 0.0005(2) 0.0016(3) 0.0050(2)
C11 0.0153(3) 0.0185(4) 0.0240(5) 0.0043(3) 0.0041(3) 0.0100(3)
C76 0.0181(4) 0.0146(3) 0.0163(4) 0.0050(3) 0.0009(3) 0.0056(3)
C4 0.0110(3) 0.0099(3) 0.0089(3) 0.0012(2) 0.0010(2) 0.0047(2)
C56 0.0202(4) 0.0202(4) 0.0178(4) 0.0081(3) 0.0053(3) 0.0102(3)
C57 0.0189(4) 0.0163(4) 0.0221(5) 0.0068(3) 0.0059(3) 0.0039(3)
C39 0.0155(3) 0.0171(3) 0.0124(4) 0.0000(3) 0.0006(3) 0.0082(3)
C15 0.0089(3) 0.0121(3) 0.0099(3) 0.0015(2) 0.0013(2) 0.0034(2)
C50 0.0168(4) 0.0185(4) 0.0203(4) 0.0080(3) 0.0088(3) 0.0070(3)
C41 0.0152(4) 0.0226(4) 0.0209(5) -0.0007(3) 0.0071(3) 0.0075(3)
C37 0.0123(3) 0.0162(3) 0.0234(5) 0.0040(3) 0.0045(3) 0.0062(3)
C6 0.0184(3) 0.0124(3) 0.0093(3) -0.0008(2) -0.0015(3) 0.0079(3)
C85 0.0136(3) 0.0197(4) 0.0256(5) 0.0025(3) 0.0019(3) 0.0055(3)
C3 0.0108(3) 0.0104(3) 0.0084(3) 0.0018(2) 0.0009(2) 0.0047(2)
C44 0.0135(3) 0.0172(3) 0.0194(4) 0.0027(3) -0.0020(3) 0.0061(3)
C48 0.0121(3) 0.0118(3) 0.0132(3) 0.0020(2) 0.0032(3) 0.0059(2)
C73 0.0290(5) 0.0171(4) 0.0220(5) 0.0072(3) 0.0056(4) 0.0118(4)
C17 0.0111(3) 0.0172(3) 0.0114(3) 0.0010(3) -0.0006(2) 0.0040(3)
C88 0.0175(4) 0.0132(3) 0.0148(4) -0.0007(3) -0.0026(3) 0.0045(3)
C12 0.0118(3) 0.0120(3) 0.0110(3) 0.0025(2) 0.0030(2) 0.0028(2)
C38 0.0141(3) 0.0155(3) 0.0171(4) 0.0040(3) 0.0047(3) 0.0062(3)
C8 0.0144(3) 0.0139(3) 0.0094(3) 0.0036(2) 0.0015(3) 0.0055(3)
C60 0.0113(3) 0.0120(3) 0.0147(4) -0.0002(3) 0.0011(3) 0.0037(2)
C51 0.0203(4) 0.0225(4) 0.0154(4) 0.0074(3) 0.0075(3) 0.0088(3)
C42 0.0172(4) 0.0211(4) 0.0249(5) -0.0038(3) 0.0020(3) 0.0126(3)
C59 0.0138(3) 0.0110(3) 0.0195(4) -0.0006(3) 0.0042(3) 0.0020(3)
C26 0.0150(3) 0.0224(4) 0.0120(4) -0.0027(3) 0.0007(3) 0.0018(3)
C49 0.0124(3) 0.0142(3) 0.0176(4) 0.0035(3) 0.0047(3) 0.0051(3)
C75 0.0177(4) 0.0153(3) 0.0147(4) 0.0046(3) 0.0005(3) 0.0051(3)
C27 0.0124(3) 0.0111(3) 0.0101(3) 0.0022(2) -0.0006(2) 0.0037(2)
C86 0.0150(3) 0.0158(3) 0.0233(5) 0.0048(3) 0.0030(3) 0.0037(3)
C28 0.0161(3) 0.0137(3) 0.0150(4) 0.0010(3) -0.0010(3) 0.0070(3)
C46 0.0168(3) 0.0155(3) 0.0126(4) 0.0048(3) 0.0017(3) 0.0041(3)
C71 0.0252(4) 0.0225(4) 0.0148(4) 0.0052(3) 0.0019(3) 0.0131(4)
C67 0.0158(4) 0.0186(4) 0.0228(5) 0.0046(3) 0.0059(3) 0.0038(3)
C31 0.0274(5) 0.0144(4) 0.0203(5) 0.0078(3) -0.0006(4) 0.0024(3)
C40 0.0173(3) 0.0153(3) 0.0152(4) -0.0008(3) 0.0035(3) 0.0082(3)
C53 0.0113(3) 0.0138(3) 0.0144(4) 0.0004(3) 0.0004(3) 0.0058(2)
C36 0.0112(3) 0.0142(3) 0.0236(4) 0.0018(3) 0.0003(3) 0.0058(3)
C83 0.0236(4) 0.0231(4) 0.0220(5) -0.0026(4) 0.0055(4) 0.0084(4)
C54 0.0150(3) 0.0152(3) 0.0147(4) 0.0014(3) 0.0007(3) 0.0089(3)
C32 0.0183(4) 0.0135(3) 0.0140(4) 0.0048(3) 0.0020(3) 0.0034(3)
C23 0.0196(4) 0.0228(4) 0.0149(4) 0.0071(3) 0.0069(3) 0.0043(3)
C5 0.0159(3) 0.0098(3) 0.0097(3) 0.0007(2) -0.0005(3) 0.0048(2)
C14 0.0157(3) 0.0151(3) 0.0149(4) 0.0003(3) 0.0038(3) -0.0012(3)
C1 0.0137(3) 0.0148(3) 0.0102(3) 0.0024(2) 0.0005(2) 0.0073(3)
C55 0.0206(4) 0.0218(4) 0.0118(4) 0.0030(3) 0.0041(3) 0.0106(3)
C7 0.0184(3) 0.0165(3) 0.0079(3) 0.0021(3) 0.0012(3) 0.0094(3)
C79 0.0338(6) 0.0268(5) 0.0256(5) 0.0117(4) 0.0142(4) 0.0148(4)
C18 0.0101(3) 0.0242(4) 0.0167(4) 0.0043(3) 0.0000(3) 0.0065(3)
C58 0.0129(3) 0.0204(4) 0.0202(4) 0.0044(3) 0.0065(3) 0.0044(3)
C87 0.0148(3) 0.0149(3) 0.0187(4) 0.0019(3) -0.0033(3) 0.0043(3)
C68 0.0144(4) 0.0218(4) 0.0237(5) 0.0004(3) 0.0014(3) 0.0035(3)
C52 0.0163(3) 0.0175(3) 0.0131(4) 0.0036(3) 0.0034(3) 0.0075(3)
C66 0.0221(4) 0.0220(4) 0.0208(5) -0.0041(3) 0.0011(3) 0.0120(3)
C61 0.0158(3) 0.0185(4) 0.0157(4) -0.0002(3) 0.0013(3) 0.0099(3)
C45 0.0162(4) 0.0180(4) 0.0191(4) 0.0092(3) -0.0017(3) 0.0032(3)
C84 0.0196(4) 0.0234(4) 0.0303(6) -0.0022(4) 0.0060(4) 0.0104(4)
C78 0.0279(5) 0.0221(4) 0.0330(6) 0.0139(4) 0.0131(4) 0.0102(4)
C70 0.0184(4) 0.0230(4) 0.0163(4) -0.0003(3) -0.0023(3) 0.0093(3)
C43 0.0191(4) 0.0181(4) 0.0243(5) 0.0040(3) 0.0004(3) 0.0117(3)
C13 0.0140(3) 0.0198(4) 0.0191(4) 0.0039(3) 0.0071(3) 0.0075(3)
C63 0.0257(5) 0.0291(5) 0.0196(5) 0.0051(4) 0.0087(4) 0.0139(4)
C24 0.0124(3) 0.0162(3) 0.0112(3) -0.0020(3) 0.0032(3) 0.0030(3)
C62 0.0183(4) 0.0193(4) 0.0151(4) 0.0017(3) 0.0032(3) 0.0104(3)
C69 0.0207(4) 0.0164(4) 0.0203(5) -0.0031(3) -0.0013(3) 0.0071(3)
C72 0.0252(4) 0.0236(4) 0.0144(4) 0.0060(3) 0.0066(3) 0.0103(4)
C30 0.0324(5) 0.0133(3) 0.0245(5) 0.0045(3) -0.0057(4) 0.0091(4)
C82 0.0294(5) 0.0182(4) 0.0261(5) 0.0031(4) 0.0029(4) 0.0143(4)
C77 0.0217(4) 0.0156(4) 0.0264(5) 0.0082(3) 0.0048(4) 0.0059(3)
C29 0.0253(4) 0.0162(4) 0.0211(5) -0.0005(3) -0.0049(4) 0.0122(3)
C25 0.0228(4) 0.0167(4) 0.0207(5) -0.0017(3) 0.0040(3) 0.0083(3)
C74 0.0197(4) 0.0127(3) 0.0232(5) 0.0015(3) 0.0040(3) 0.0055(3)
C16 0.0099(3) 0.0111(3) 0.0094(3) 0.0018(2) 0.0008(2) 0.0032(2)
C22 0.0256(5) 0.0387(6) 0.0241(5) 0.0182(4) 0.0083(4) 0.0204(4)
C80 0.0276(5) 0.0204(4) 0.0187(5) 0.0050(3) 0.0060(4) 0.0099(4)
C64 0.0373(6) 0.0393(6) 0.0176(5) 0.0032(4) 0.0091(4) 0.0233(5)
B1 0.0105(3) 0.0100(3) 0.0092(4) 0.0017(3) 0.0012(3) 0.0033(3)
C65 0.0340(6) 0.0323(5) 0.0190(5) -0.0054(4) 0.0030(4) 0.0195(5)
C10 0.0287(5) 0.0219(4) 0.0273(5) 0.0133(4) 0.0087(4) 0.0163(4)
C9 0.0149(3) 0.0116(3) 0.0155(4) 0.0025(3) 0.0027(3) 0.0067(3)
O23 0.0429(6) 0.0476(7) 0.0613(8) 0.0003(6) 0.0147(6) 0.0185(5)
C92 0.0804(14) 0.0437(9) 0.0330(8) 0.0031(7) 0.0093(8) 0.0245(9)
C89 0.0492(9) 0.0493(9) 0.0391(8) -0.0025(7) 0.0025(7) 0.0256(7)
C91 0.0395(7) 0.0471(8) 0.0284(7) 0.0008(6) 0.0023(5) 0.0207(6)
C90 0.0702(12) 0.0654(11) 0.0390(9) 0.0116(8) 0.0003(8) 0.0464(10)

loop_
_atom_type_symbol
_atom_type_description
_atom_type_scat_dispersion_real
_atom_type_scat_dispersion_imag
_atom_type_scat_source
C C 0.0033 0.0016 'International Tables Vol C Tables 4.2.6.8 and 6.1.1.4'
H H 0.0000 0.0000 'International Tables Vol C Tables 4.2.6.8 and 6.1.1.4'
B B 0.0013 0.0007 'International Tables Vol C Tables 4.2.6.8 and 6.1.1.4'
O O 0.0106 0.0060 'International Tables Vol C Tables 4.2.6.8 and 6.1.1.4'
P P 0.1023 0.0942 'International Tables Vol C Tables 4.2.6.8 and 6.1.1.4'
K K 0.2009 0.2494 'International Tables Vol C Tables 4.2.6.8 and 6.1.1.4'
Fe Fe 0.3463 0.8444 'International Tables Vol C Tables 4.2.6.8 and 6.1.1.4'

loop_
_geom_angle_atom_site_label_1
_geom_angle_atom_site_label_2
_geom_angle_atom_site_label_3
_geom_angle
C1 Fe1 C2 92.07(4)
C1 Fe1 P2 110.41(3)
C2 Fe1 P2 102.54(3)
C1 Fe1 P1 122.92(3)
C2 Fe1 P1 99.89(3)
P2 Fe1 P1 120.600(11)
C1 Fe1 B1 85.90(4)
C2 Fe1 B1 176.36(4)
P2 Fe1 B1 81.02(2)
P1 Fe1 B1 78.76(2)
C1 Fe1 C4 83.85(3)
C2 Fe1 C4 153.86(3)
P2 Fe1 C4 55.762(15)
P1 Fe1 C4 103.986(17)
B1 Fe1 C4 28.86(3)
C1 Fe1 C3 90.78(3)
C2 Fe1 C3 129.96(3)
P2 Fe1 C3 31.989(15)
P1 Fe1 C3 119.676(17)
B1 Fe1 C3 53.17(3)
C4 Fe1 C3 25.012(19)
O4 K1 O5 62.34(2)
O4 K1 O11 107.81(2)
O5 K1 O11 70.07(2)
O4 K1 O10 72.43(2)
O5 K1 O10 95.16(2)
O11 K1 O10 61.17(2)
O4 K1 O6 117.68(2)
O5 K1 O6 61.31(2)
O11 K1 O6 75.47(2)
O10 K1 O6 136.00(2)
O4 K1 O9 76.93(2)
O5 K1 O9 137.90(2)
O11 K1 O9 116.47(2)
O10 K1 O9 60.88(2)
O6 K1 O9 158.75(2)
O4 K1 O3 57.40(2)
O5 K1 O3 91.92(2)
O11 K1 O3 161.36(2)
O10 K1 O3 117.98(2)
O6 K1 O3 100.55(2)
O9 K1 O3 73.53(2)
O4 K1 O8 132.04(2)
O5 K1 O8 165.58(2)
O11 K1 O8 100.69(2)
O10 K1 O8 89.55(2)
O6 K1 O8 106.25(2)
O9 K1 O8 55.799(19)
O3 K1 O8 97.91(2)
O4 K1 O12 161.01(2)
O5 K1 O12 115.43(2)
O11 K1 O12 56.704(19)
O10 K1 O12 89.42(2)
O6 K1 O12 71.66(2)
O9 K1 O12 99.43(2)
O3 K1 O12 140.03(2)
O8 K1 O12 50.863(19)
O4 K1 O7 100.88(2)
O5 K1 O7 90.49(2)
O11 K1 O7 131.07(2)
O10 K1 O7 167.76(2)
O6 K1 O7 56.100(19)
O9 K1 O7 108.02(2)
O3 K1 O7 50.82(2)
O8 K1 O7 87.60(2)
O12 K1 O7 97.97(2)
O4 K1 C34 78.62(2)
O5 K1 C34 109.89(2)
O11 K1 C34 171.90(2)
O10 K1 C34 126.44(2)
O6 K1 C34 97.29(2)
O9 K1 C34 69.32(2)
O3 K1 C34 22.30(2)
O8 K1 C34 77.64(2)
O12 K1 C34 117.94(2)
O7 K1 C34 41.33(2)
O4 K1 C47 172.73(2)
O5 K1 C47 124.68(2)
O11 K1 C47 77.77(2)
O10 K1 C47 107.26(2)
O6 K1 C47 67.81(2)
O9 K1 C47 96.49(2)
O3 K1 C47 118.06(2)
O8 K1 C47 41.02(2)
O12 K1 C47 22.133(18)
O7 K1 C47 78.03(2)
C34 K1 C47 96.26(2)
C3 P2 C12 101.58(4)
C3 P2 C9 102.54(4)
C12 P2 C9 97.53(4)
C3 P2 Fe1 109.71(3)
C12 P2 Fe1 115.94(3)
C9 P2 Fe1 126.21(3)
O20 K2 O15 92.90(2)
O20 K2 O16 77.68(2)
O15 K2 O16 63.50(2)
O20 K2 O17 124.02(2)
O15 K2 O17 94.52(2)
O16 K2 O17 57.25(2)
O20 K2 O22 92.06(2)
O15 K2 O22 172.08(2)
O16 K2 O22 123.71(2)
O17 K2 O22 87.80(2)
O20 K2 O19 60.54(2)
O15 K2 O19 75.31(2)
O16 K2 O19 118.65(2)
O17 K2 O19 169.42(2)
O22 K2 O19 101.90(2)
O20 K2 O18 90.97(2)
O15 K2 O18 122.02(2)
O16 K2 O18 167.91(2)
O17 K2 O18 129.01(2)
O22 K2 O18 51.69(2)
O19 K2 O18 57.19(2)
O20 K2 O21 61.53(2)
O15 K2 O21 131.31(2)
O16 K2 O21 70.52(2)
O17 K2 O21 72.55(2)
O22 K2 O21 56.61(2)
O19 K2 O21 116.30(2)
O18 K2 O21 100.53(2)
O20 K2 O14 130.57(2)
O15 K2 O14 61.54(2)
O16 K2 O14 117.87(2)
O17 K2 O14 100.97(2)
O22 K2 O14 110.59(2)
O19 K2 O14 71.80(2)
O18 K2 O14 72.75(2)
O21 K2 O14 165.09(2)
O20 K2 O13 173.57(2)
O15 K2 O13 92.19(2)
O16 K2 O13 101.16(2)
O17 K2 O13 51.56(2)
O22 K2 O13 83.31(2)
O19 K2 O13 124.74(2)
O18 K2 O13 89.66(2)
O21 K2 O13 112.07(2)
O14 K2 O13 55.62(2)
O20 K2 C72 74.27(3)
O15 K2 C72 42.68(2)
O16 K2 C72 22.80(2)
O17 K2 C72 74.70(2)
O22 K2 C72 145.05(2)
O19 K2 C72 98.94(3)
O18 K2 C72 156.11(3)
O21 K2 C72 89.00(2)
O14 K2 C72 102.42(2)
O13 K2 C72 107.13(2)
C15 P1 C24 101.81(4)
C15 P1 C21 99.99(4)
C24 P1 C21 101.74(4)
C15 P1 Fe1 111.46(3)
C24 P1 Fe1 121.75(3)
C21 P1 Fe1 116.99(3)
O2 C2 Fe1 174.05(9)
C33 O7 C46 117.98(7)
C33 O7 K1 103.06(5)
C46 O7 K1 111.49(5)
C47 O12 C60 117.16(7)
C47 O12 K1 103.54(5)
C60 O12 K1 109.70(5)
C61 O17 C74 118.71(8)
C61 O17 K2 111.83(6)
C74 O17 K2 114.34(6)
C62 O13 C67 118.59(8)
C62 O13 K2 110.38(6)
C67 O13 K2 117.16(6)
C75 O22 C88 119.38(8)
C75 O22 K2 110.34(6)
C88 O22 K2 116.55(6)
C58 O11 C59 112.85(7)
C58 O11 K1 109.67(5)
C59 O11 K1 122.15(5)
C87 O21 C86 113.51(8)
C87 O21 K2 119.73(5)
C86 O21 K2 107.10(6)
C43 O5 C42 111.83(8)
C43 O5 K1 116.81(6)
C42 O5 K1 115.08(6)
C34 O3 C39 118.28(7)
C34 O3 K1 103.77(5)
C39 O3 K1 109.71(5)
C76 O18 C81 119.08(8)
C76 O18 K2 109.69(6)
C81 O18 K2 113.74(6)
C45 O6 C44 112.35(7)
C45 O6 K1 121.98(5)
C44 O6 K1 108.65(5)
C83 O19 C82 114.17(9)
C83 O19 K2 108.44(6)
C82 O19 K2 119.54(6)
C48 O8 C53 118.74(7)
C48 O8 K1 104.24(5)
C53 O8 K1 114.33(5)
C55 O9 C54 112.63(7)
C55 O9 K1 107.83(5)
C54 O9 K1 121.76(5)
C40 O4 C41 112.58(7)
C40 O4 K1 122.06(5)
C41 O4 K1 109.50(6)
C72 O16 C73 112.77(8)
C72 O16 K2 107.27(6)
C73 O16 K2 121.51(6)
C57 O10 C56 112.43(7)
C57 O10 K1 116.72(6)
C56 O10 K1 117.89(5)
C70 O15 C71 111.16(8)
C70 O15 K2 117.55(6)
C71 O15 K2 112.92(6)
C85 O20 C84 111.44(8)
C85 O20 K2 119.04(6)
C84 O20 K2 120.59(6)
C68 O14 C69 113.38(8)
C68 O14 K2 121.37(6)
C69 O14 K2 106.30(6)
C19 C20 C15 120.36(9)
C19 C20 H20 119.8
C15 C20 H20 119.8
O12 C47 C52 125.57(8)
O12 C47 C48 114.04(8)
C52 C47 C48 120.39(8)
O12 C47 K1 54.33(4)
C52 C47 K1 136.96(6)
C48 C47 K1 78.61(5)
O7 C33 C38 125.88(8)
O7 C33 C34 114.06(8)
C38 C33 C34 120.05(8)
C34 C35 C36 119.61(9)
C34 C35 H35 120.2
C36 C35 H35 120.2
C23 C21 C22 111.13(8)
C23 C21 P1 116.41(7)
C22 C21 P1 112.86(6)
C23 C21 H21 105.1
C22 C21 H21 105.1
P1 C21 H21 105.1
C18 C19 C20 119.20(9)
C18 C19 H19 120.4
C20 C19 H19 120.4
O18 C81 C82 106.20(8)
O18 C81 H81A 110.5
C82 C81 H81A 110.5
O18 C81 H81B 110.5
C82 C81 H81B 110.5
H81A C81 H81B 108.7
O3 C34 C35 125.96(9)
O3 C34 C33 114.00(7)
C35 C34 C33 120.04(8)
O3 C34 K1 53.93(4)
C35 C34 K1 134.31(6)
C33 C34 K1 80.68(5)
C9 C11 H11A 109.5
C9 C11 H11B 109.5
H11A C11 H11B 109.5
C9 C11 H11C 109.5
H11A C11 H11C 109.5
H11B C11 H11C 109.5
O18 C76 C77 126.42(9)
O18 C76 C75 113.68(8)
C77 C76 C75 119.90(10)
C5 C4 C3 116.22(7)
C5 C4 B1 122.58(7)
C3 C4 B1 121.20(7)
C5 C4 Fe1 159.80(6)
C3 C4 Fe1 78.07(5)
B1 C4 Fe1 45.42(4)
O10 C56 C55 108.59(8)
O10 C56 H56A 110.0
C55 C56 H56A 110.0
O10 C56 H56B 110.0
C55 C56 H56B 110.0
H56A C56 H56B 108.4
O10 C57 C58 108.36(8)
O10 C57 H57A 110.0
C58 C57 H57A 110.0
O10 C57 H57B 110.0
C58 C57 H57B 110.0
H57A C57 H57B 108.4
O3 C39 C40 105.75(7)
O3 C39 H39A 110.6
C40 C39 H39A 110.6
O3 C39 H39B 110.6
C40 C39 H39B 110.6
H39A C39 H39B 108.7
C20 C15 C16 121.37(8)
C20 C15 P1 127.54(7)
C16 C15 P1 111.04(6)
C51 C50 C49 120.44(8)
C51 C50 H50 119.8
C49 C50 H50 119.8
O4 C41 C42 112.72(8)
O4 C41 K1 48.02(4)
C42 C41 K1 82.76(5)
O4 C41 H41A 109.0
C42 C41 H41A 109.0
K1 C41 H41A 85.7
O4 C41 H41B 109.0
C42 C41 H41B 109.0
K1 C41 H41B 156.9
H41A C41 H41B 107.8
C36 C37 C38 120.66(9)
C36 C37 H37 119.7
C38 C37 H37 119.7
C7 C6 C5 120.05(8)
C7 C6 H6 120.0
C5 C6 H6 120.0
O20 C85 C86 109.21(8)
O20 C85 H85A 109.8
C86 C85 H85A 109.8
O20 C85 H85B 109.8
C86 C85 H85B 109.8
H85A C85 H85B 108.3
C8 C3 C4 121.22(7)
C8 C3 P2 126.47(6)
C4 C3 P2 112.18(6)
C8 C3 Fe1 154.79(6)
C4 C3 Fe1 76.92(5)
P2 C3 Fe1 38.301(18)
O6 C44 C43 112.65(8)
O6 C44 H44A 109.1
C43 C44 H44A 109.1
O6 C44 H44B 109.1
C43 C44 H44B 109.1
H44A C44 H44B 107.8
O8 C48 C49 125.88(8)
O8 C48 C47 114.10(7)
C49 C48 C47 120.02(8)
O8 C48 K1 53.76(4)
C49 C48 K1 137.44(6)
C47 C48 K1 78.28(5)
O16 C73 C74 108.55(8)
O16 C73 H73A 110.0
C74 C73 H73A 110.0
O16 C73 H73B 110.0
C74 C73 H73B 110.0
H73A C73 H73B 108.4
C18 C17 C16 121.85(9)
C18 C17 H17 119.1
C16 C17 H17 119.1
O22 C88 C87 105.47(8)
O22 C88 H88A 110.6
C87 C88 H88A 110.6
O22 C88 H88B 110.6
C87 C88 H88B 110.6
H88A C88 H88B 108.8
C13 C12 C14 110.59(8)
C13 C12 P2 110.39(6)
C14 C12 P2 110.40(6)
C13 C12 H12 108.5
C14 C12 H12 108.5
P2 C12 H12 108.5
C33 C38 C37 119.54(9)
C33 C38 H38 120.2
C37 C38 H38 120.2
C7 C8 C3 120.70(7)
C7 C8 H8 119.7
C3 C8 H8 119.7
O12 C60 C59 105.41(7)
O12 C60 H60A 110.7
C59 C60 H60A 110.7
O12 C60 H60B 110.7
C59 C60 H60B 110.7
H60A C60 H60B 108.8
C50 C51 C52 120.64(9)
C50 C51 H51 119.7
C52 C51 H51 119.7
O5 C42 C41 108.94(8)
O5 C42 H42A 109.9
C41 C42 H42A 109.9
O5 C42 H42B 109.9
C41 C42 H42B 109.9
H42A C42 H42B 108.3
O11 C59 C60 108.58(7)
O11 C59 H59A 110.0
C60 C59 H59A 110.0
O11 C59 H59B 110.0
C60 C59 H59B 110.0
H59A C59 H59B 108.4
C24 C26 H26A 109.5
C24 C26 H26B 109.5
H26A C26 H26B 109.5
C24 C26 H26C 109.5
H26A C26 H26C 109.5
H26B C26 H26C 109.5
C48 C49 C50 119.37(9)
C48 C49 H49 120.3
C50 C49 H49 120.3
O22 C75 C80 126.13(9)
O22 C75 C76 113.72(9)
C80 C75 C76 120.15(9)
C28 C27 C32 114.43(8)
C28 C27 B1 121.84(7)
C32 C27 B1 123.70(8)
O21 C86 C85 113.66(8)
O21 C86 H86A 108.8
C85 C86 H86A 108.8
O21 C86 H86B 108.8
C85 C86 H86B 108.8
H86A C86 H86B 107.7
C29 C28 C27 123.37(9)
C29 C28 H28 118.3
C27 C28 H28 118.3
O7 C46 C45 106.00(8)
O7 C46 H46A 110.5
C45 C46 H46A 110.5
O7 C46 H46B 110.5
C45 C46 H46B 110.5
H46A C46 H46B 108.7
O15 C71 C72 108.77(8)
O15 C71 H71A 109.9
C72 C71 H71A 109.9
O15 C71 H71B 109.9
C72 C71 H71B 109.9
H71A C71 H71B 108.3
O13 C67 C68 106.00(8)
O13 C67 H67A 110.5
C68 C67 H67A 110.5
O13 C67 H67B 110.5
C68 C67 H67B 110.5
H67A C67 H67B 108.7
C30 C31 C32 120.71(10)
C30 C31 H31 119.6
C32 C31 H31 119.6
O4 C40 C39 107.66(7)
O4 C40 H40A 110.2
C39 C40 H40A 110.2
O4 C40 H40B 110.2
C39 C40 H40B 110.2
H40A C40 H40B 108.5
O8 C53 C54 105.38(7)
O8 C53 H53A 110.7
C54 C53 H53A 110.7
O8 C53 H53B 110.7
C54 C53 H53B 110.7
H53A C53 H53B 108.8
C37 C36 C35 120.06(9)
C37 C36 H36 120.0
C35 C36 H36 120.0
O19 C83 C84 113.23(9)
O19 C83 H83A 108.9
C84 C83 H83A 108.9
O19 C83 H83B 108.9
C84 C83 H83B 108.9
H83A C83 H83B 107.7
O9 C54 C53 108.36(7)
O9 C54 H54A 110.0
C53 C54 H54A 110.0
O9 C54 H54B 110.0
C53 C54 H54B 110.0
H54A C54 H54B 108.4
C31 C32 C27 122.78(10)
C31 C32 H32 118.6
C27 C32 H32 118.6
C21 C23 H23A 109.5
C21 C23 H23B 109.5
H23A C23 H23B 109.5
C21 C23 H23C 109.5
H23A C23 H23C 109.5
H23B C23 H23C 109.5
C6 C5 C4 122.56(7)
C6 C5 H5 118.7
C4 C5 H5 118.7
C12 C14 H14A 109.5
C12 C14 H14B 109.5
H14A C14 H14B 109.5
C12 C14 H14C 109.5
H14A C14 H14C 109.5
H14B C14 H14C 109.5
O1 C1 Fe1 172.14(8)
O1 C1 B1 130.36(7)
Fe1 C1 B1 57.18(3)
O9 C55 C56 113.30(8)
O9 C55 H55A 108.9
C56 C55 H55A 108.9
O9 C55 H55B 108.9
C56 C55 H55B 108.9
H55A C55 H55B 107.7
C6 C7 C8 119.07(8)
C6 C7 H7 120.5
C8 C7 H7 120.5
C78 C79 C80 120.48(11)
C78 C79 H79 119.8
C80 C79 H79 119.8
C19 C18 C17 120.31(8)
C19 C18 H18 119.8
C17 C18 H18 119.8
O11 C58 C57 112.72(8)
O11 C58 H58A 109.0
C57 C58 H58A 109.0
O11 C58 H58B 109.0
C57 C58 H58B 109.0
H58A C58 H58B 107.8
O21 C87 C88 108.70(8)
O21 C87 H87A 109.9
C88 C87 H87A 109.9
O21 C87 H87B 109.9
C88 C87 H87B 109.9
H87A C87 H87B 108.3
O14 C68 C67 108.44(8)
O14 C68 H68A 110.0
C67 C68 H68A 110.0
O14 C68 H68B 110.0
C67 C68 H68B 110.0
H68A C68 H68B 108.4
C47 C52 C51 119.14(9)
C47 C52 H52 120.4
C51 C52 H52 120.4
C61 C66 C65 119.61(10)
C61 C66 H66 120.2
C65 C66 H66 120.2
O17 C61 C66 125.88(9)
O17 C61 C62 114.03(8)
C66 C61 C62 120.09(9)
O6 C45 C46 109.03(7)
O6 C45 H45A 109.9
C46 C45 H45A 109.9
O6 C45 H45B 109.9
C46 C45 H45B 109.9
H45A C45 H45B 108.3
O20 C84 C83 108.48(9)
O20 C84 H84A 110.0
C83 C84 H84A 110.0
O20 C84 H84B 110.0
C83 C84 H84B 110.0
H84A C84 H84B 108.4
C79 C78 C77 120.37(10)
C79 C78 H78 119.8
C77 C78 H78 119.8
O15 C70 C69 109.46(8)
O15 C70 H70A 109.8
C69 C70 H70A 109.8
O15 C70 H70B 109.8
C69 C70 H70B 109.8
H70A C70 H70B 108.2
O5 C43 C44 108.72(8)
O5 C43 H43A 109.9
C44 C43 H43A 109.9
O5 C43 H43B 109.9
C44 C43 H43B 109.9
H43A C43 H43B 108.3
C12 C13 H13A 109.5
C12 C13 H13B 109.5
H13A C13 H13B 109.5
C12 C13 H13C 109.5
H13A C13 H13C 109.5
H13B C13 H13C 109.5
C62 C63 C64 119.71(11)
C62 C63 H63 120.1
C64 C63 H63 120.1
C26 C24 C25 109.83(8)
C26 C24 P1 110.85(7)
C25 C24 P1 110.26(7)
C26 C24 H24 108.6
C25 C24 H24 108.6
P1 C24 H24 108.6
O13 C62 C63 126.04(9)
O13 C62 C61 114.01(8)
C63 C62 C61 119.95(9)
O14 C69 C70 112.83(8)
O14 C69 H69A 109.0
C70 C69 H69A 109.0
O14 C69 H69B 109.0
C70 C69 H69B 109.0
H69A C69 H69B 107.8
O16 C72 C71 113.00(8)
O16 C72 K2 49.93(4)
C71 C72 K2 81.03(5)
O16 C72 H72A 109.0
C71 C72 H72A 109.0
K2 C72 H72A 158.6
O16 C72 H72B 109.0
C71 C72 H72B 109.0
K2 C72 H72B 85.6
H72A C72 H72B 107.8
C31 C30 C29 118.31(9)
C31 C30 H30 120.8
C29 C30 H30 120.8
O19 C82 C81 107.84(9)
O19 C82 H82A 110.1
C81 C82 H82A 110.1
O19 C82 H82B 110.1
C81 C82 H82B 110.1
H82A C82 H82B 108.5
C76 C77 C78 119.54(10)
C76 C77 H77 120.2
C78 C77 H77 120.2
C28 C29 C30 120.32(10)
C28 C29 H29 119.8
C30 C29 H29 119.8
C24 C25 H25A 109.5
C24 C25 H25B 109.5
H25A C25 H25B 109.5
C24 C25 H25C 109.5
H25A C25 H25C 109.5
H25B C25 H25C 109.5
O17 C74 C73 106.51(8)
O17 C74 H74A 110.4
C73 C74 H74A 110.4
O17 C74 H74B 110.4
C73 C74 H74B 110.4
H74A C74 H74B 108.6
C17 C16 C15 116.91(8)
C17 C16 B1 122.92(8)
C15 C16 B1 120.00(7)
C21 C22 H22A 109.5
C21 C22 H22B 109.5
H22A C22 H22B 109.5
C21 C22 H22C 109.5
H22A C22 H22C 109.5
H22B C22 H22C 109.5
C75 C80 C79 119.55(10)
C75 C80 H80 120.2
C79 C80 H80 120.2
C65 C64 C63 120.33(11)
C65 C64 H64 119.8
C63 C64 H64 119.8
C16 B1 C4 112.62(7)
C16 B1 C27 107.86(6)
C4 B1 C27 110.00(7)
C16 B1 Fe1 106.45(5)
C4 B1 Fe1 105.72(5)
C27 B1 Fe1 114.23(6)
C16 B1 C1 138.58(6)
C4 B1 C1 99.39(5)
C27 B1 C1 83.52(5)
Fe1 B1 C1 36.92(2)
C64 C65 C66 120.31(11)
C64 C65 H65 119.8
C66 C65 H65 119.8
C9 C10 H10A 109.5
C9 C10 H10B 109.5
H10A C10 H10B 109.5
C9 C10 H10C 109.5
H10A C10 H10C 109.5
H10B C10 H10C 109.5
C11 C9 C10 108.96(8)
C11 C9 P2 110.95(6)
C10 C9 P2 118.14(7)
C11 C9 H9 106.0
C10 C9 H9 106.0
P2 C9 H9 106.0
C89 O23 C91 108.23(13)
C91 C92 C90 101.39(15)
C91 C92 H92A 111.5
C90 C92 H92A 111.5
C91 C92 H92B 111.5
C90 C92 H92B 111.5
H92A C92 H92B 109.3
O23 C89 C90 103.61(15)
O23 C89 H89A 111.0
C90 C89 H89A 111.0
O23 C89 H89B 111.0
C90 C89 H89B 111.0
H89A C89 H89B 109.0
O23 C91 C92 107.89(14)
O23 C91 H91A 110.1
C92 C91 H91A 110.1
O23 C91 H91B 110.1
C92 C91 H91B 110.1
H91A C91 H91B 108.4
C89 C90 C92 102.32(14)
C89 C90 H90A 111.3
C92 C90 H90A 111.3
C89 C90 H90B 111.3
C92 C90 H90B 111.3
H90A C90 H90B 109.2

loop_
_geom_bond_atom_site_label_1
_geom_bond_atom_site_label_2
_geom_bond_distance
Fe1 C1 1.7225(9)
Fe1 C2 1.7311(9)
Fe1 P2 2.1539(3)
Fe1 P1 2.1608(3)
Fe1 B1 2.4099(9)
Fe1 C4 3.2571(8)
Fe1 C3 3.2716(8)
K1 O4 2.7907(7)
K1 O5 2.8226(8)
K1 O11 2.8316(7)
K1 O10 2.8396(7)
K1 O6 2.8787(7)
K1 O9 2.8931(7)
K1 O3 2.9076(7)
K1 O8 2.9365(7)
K1 O12 2.9451(7)
K1 O7 2.9800(7)
K1 C34 3.4938(9)
K1 C47 3.5246(9)
P2 C3 1.8410(9)
P2 C12 1.8821(8)
P2 C9 1.9037(9)
K2 O20 2.7792(8)
K2 O15 2.8007(8)
K2 O16 2.8222(7)
K2 O17 2.8659(8)
K2 O22 2.8711(8)
K2 O19 2.8748(8)
K2 O18 2.8795(8)
K2 O21 2.8893(7)
K2 O14 2.9065(8)
K2 O13 2.9283(8)
K2 C72 3.5216(10)
P1 C15 1.8403(8)
P1 C24 1.8791(9)
P1 C21 1.8937(9)
C2 O2 1.1956(11)
O7 C33 1.3701(11)
O7 C46 1.4261(12)
O12 C47 1.3659(10)
O12 C60 1.4346(11)
O17 C61 1.3631(12)
O17 C74 1.4295(11)
O13 C62 1.3690(12)
O13 C67 1.4252(11)
O22 C75 1.3645(11)
O22 C88 1.4333(11)
O11 C58 1.4261(12)
O11 C59 1.4291(11)
O21 C87 1.4239(12)
O21 C86 1.4346(12)
O5 C43 1.4246(13)
O5 C42 1.4328(12)
O3 C34 1.3651(11)
O3 C39 1.4300(12)
O18 C76 1.3635(13)
O18 C81 1.4304(12)
O6 C45 1.4258(11)
O6 C44 1.4309(12)
O19 C83 1.4226(13)
O19 C82 1.4313(13)
O8 C48 1.3635(11)
O8 C53 1.4332(11)
O9 C55 1.4271(12)
O9 C54 1.4278(11)
O4 C40 1.4264(11)
O4 C41 1.4350(12)
O16 C72 1.4289(13)
O16 C73 1.4303(13)
O1 C1 1.1930(12)
O10 C57 1.4214(12)
O10 C56 1.4249(12)
O15 C70 1.4247(12)
O15 C71 1.4343(12)
O20 C85 1.4245(12)
O20 C84 1.4267(13)
O14 C68 1.4200(13)
O14 C69 1.4290(13)
C20 C19 1.3975(13)
C20 C15 1.4003(12)
C20 H20 0.9500
C47 C52 1.3857(13)
C47 C48 1.4126(12)
C33 C38 1.3834(13)
C33 C34 1.4124(13)
C35 C34 1.3878(12)
C35 C36 1.4027(13)
C35 H35 0.9500
C21 C23 1.5293(13)
C21 C22 1.5304(14)
C21 H21 1.0000
C19 C18 1.3894(15)
C19 H19 0.9500
C81 C82 1.5023(17)
C81 H81A 0.9900
C81 H81B 0.9900
C11 C9 1.5295(13)
C11 H11A 0.9800
C11 H11B 0.9800
C11 H11C 0.9800
C76 C77 1.3890(13)
C76 C75 1.4103(13)
C4 C5 1.4113(12)
C4 C3 1.4138(11)
C4 B1 1.6334(12)
C56 C55 1.5159(14)
C56 H56A 0.9900
C56 H56B 0.9900
C57 C58 1.5140(15)
C57 H57A 0.9900
C57 H57B 0.9900
C39 C40 1.5021(13)
C39 H39A 0.9900
C39 H39B 0.9900
C15 C16 1.4091(12)
C50 C51 1.3827(15)
C50 C49 1.4021(14)
C50 H50 0.9500
C41 C42 1.5068(16)
C41 H41A 0.9900
C41 H41B 0.9900
C37 C36 1.3834(15)
C37 C38 1.4007(13)
C37 H37 0.9500
C6 C7 1.3891(12)
C6 C5 1.3938(12)
C6 H6 0.9500
C85 C86 1.5116(15)
C85 H85A 0.9900
C85 H85B 0.9900
C3 C8 1.4029(12)
C44 C43 1.5133(15)
C44 H44A 0.9900
C44 H44B 0.9900
C48 C49 1.3868(12)
C73 C74 1.5004(15)
C73 H73A 0.9900
C73 H73B 0.9900
C17 C18 1.3958(13)
C17 C16 1.4077(12)
C17 H17 0.9500
C88 C87 1.5045(14)
C88 H88A 0.9900
C88 H88B 0.9900
C12 C13 1.5270(13)
C12 C14 1.5330(12)
C12 H12 1.0000
C38 H38 0.9500
C8 C7 1.3969(13)
C8 H8 0.9500
C60 C59 1.5048(13)
C60 H60A 0.9900
C60 H60B 0.9900
C51 C52 1.4019(13)
C51 H51 0.9500
C42 H42A 0.9900
C42 H42B 0.9900
C59 H59A 0.9900
C59 H59B 0.9900
C26 C24 1.5316(13)
C26 H26A 0.9800
C26 H26B 0.9800
C26 H26C 0.9800
C49 H49 0.9500
C75 C80 1.3834(15)
C27 C28 1.4119(13)
C27 C32 1.4137(12)
C27 B1 1.6339(12)
C86 H86A 0.9900
C86 H86B 0.9900
C28 C29 1.3917(13)
C28 H28 0.9500
C46 C45 1.5069(14)
C46 H46A 0.9900
C46 H46B 0.9900
C71 C72 1.5131(15)
C71 H71A 0.9900
C71 H71B 0.9900
C67 C68 1.5097(16)
C67 H67A 0.9900
C67 H67B 0.9900
C31 C30 1.3883(18)
C31 C32 1.3991(14)
C31 H31 0.9500
C40 H40A 0.9900
C40 H40B 0.9900
C53 C54 1.5067(13)
C53 H53A 0.9900
C53 H53B 0.9900
C36 H36 0.9500
C83 C84 1.5120(16)
C83 H83A 0.9900
C83 H83B 0.9900
C54 H54A 0.9900
C54 H54B 0.9900
C32 H32 0.9500
C23 H23A 0.9800
C23 H23B 0.9800
C23 H23C 0.9800
C5 H5 0.9500
C14 H14A 0.9800
C14 H14B 0.9800
C14 H14C 0.9800
C1 B1 2.8602(13)
C55 H55A 0.9900
C55 H55B 0.9900
C7 H7 0.9500
C79 C78 1.3801(18)
C79 C80 1.3998(15)
C79 H79 0.9500
C18 H18 0.9500
C58 H58A 0.9900
C58 H58B 0.9900
C87 H87A 0.9900
C87 H87B 0.9900
C68 H68A 0.9900
C68 H68B 0.9900
C52 H52 0.9500
C66 C61 1.3841(14)
C66 C65 1.4006(17)
C66 H66 0.9500
C61 C62 1.4084(13)
C45 H45A 0.9900
C45 H45B 0.9900
C84 H84A 0.9900
C84 H84B 0.9900
C78 C77 1.3993(17)
C78 H78 0.9500
C70 C69 1.5124(15)
C70 H70A 0.9900
C70 H70B 0.9900
C43 H43A 0.9900
C43 H43B 0.9900
C13 H13A 0.9800
C13 H13B 0.9800
C13 H13C 0.9800
C63 C62 1.3855(14)
C63 C64 1.3981(17)
C63 H63 0.9500
C24 C25 1.5315(14)
C24 H24 1.0000
C69 H69A 0.9900
C69 H69B 0.9900
C72 H72A 0.9900
C72 H72B 0.9900
C30 C29 1.3969(17)
C30 H30 0.9500
C82 H82A 0.9900
C82 H82B 0.9900
C77 H77 0.9500
C29 H29 0.9500
C25 H25A 0.9800
C25 H25B 0.9800
C25 H25C 0.9800
C74 H74A 0.9900
C74 H74B 0.9900
C16 B1 1.6284(13)
C22 H22A 0.9800
C22 H22B 0.9800
C22 H22C 0.9800
C80 H80 0.9500
C64 C65 1.3811(19)
C64 H64 0.9500
C65 H65 0.9500
C10 C9 1.5336(13)
C10 H10A 0.9800
C10 H10B 0.9800
C10 H10C 0.9800
C9 H9 1.0000
O23 C89 1.428(2)
O23 C91 1.472(2)
C92 C91 1.497(2)
C92 C90 1.567(3)
C92 H92A 0.9900
C92 H92B 0.9900
C89 C90 1.500(3)
C89 H89A 0.9900
C89 H89B 0.9900
C91 H91A 0.9900
C91 H91B 0.9900
C90 H90A 0.9900
C90 H90B 0.9900
